data_8104860
loop_
_publ_author_name
'Li, Huixing'
'Han, Xinlong'
'Cao, Bin'

_publ_section_title
;
 Crystal structure of
 catena-poly[trans-tetraaqua(\m2-1,1&#x2032;-(biphenyl-4,4&#x2032;-diyl)bis(1H-imidazol)-k2N:N&#x2032;)cobalt(II)]
 dinitrate -- 1,1&#x2032;-(biphenyl-4,4&#x2032;-diyl)bis(1H-imidazol) --
 water (1/3/2), C72H68CoN18O12
;
_journal_issue 2
_journal_name_full 'Zeitschrift f\"ur Kristallographie - New Crystal Structures'
_journal_page_first 463
_journal_page_last 465
_journal_paper_doi 10.1515/ncrs-2020-0572
_journal_volume 236
_journal_year 2021
_chemical_formula_moiety 'C72 H68 Co N18 O12'
_chemical_formula_sum 'C72 H68 Co N18 O12'
_chemical_formula_weight 1436.37
_space_group_crystal_system triclinic
_space_group_IT_number 2
_space_group_name_Hall '-P 1'
_space_group_name_H-M_alt 'P -1'
_atom_sites_solution_hydrogens mixed
_cell_angle_alpha 96.294(8)
_cell_angle_beta 96.371(8)
_cell_angle_gamma 105.025(9)
_cell_formula_units_Z 1
_cell_length_a 9.2801(10)
_cell_length_b 11.6017(11)
_cell_length_c 16.4968(15)
_cell_measurement_reflns_used 2192
_cell_measurement_temperature 293(2)
_cell_measurement_theta_max 26.1290
_cell_measurement_theta_min 4.0210
_cell_volume 1687.0(3)
_computing_cell_refinement 'APEX2-2008 [1]'
_computing_data_collection 'APEX2-2008 [1]'
_computing_data_reduction 'SAINT- 2008 [1]'
_computing_molecular_graphics 'SHELXTL [2]'
_computing_publication_material 'SHELXTL [2]'
_computing_structure_refinement 'SHELXL-2014/7 [2]'
_computing_structure_solution 'Bruker SHELXTL [2]'
_diffrn_ambient_temperature 293(2)
_diffrn_measured_fraction_theta_full 0.997
_diffrn_measured_fraction_theta_max 0.997
_diffrn_measurement_device_type 'Bruker APEX-II CCD'
_diffrn_measurement_method 'phi and omega scans'
_diffrn_radiation_type MoK\a
_diffrn_radiation_wavelength 0.71073
_diffrn_reflns_av_R_equivalents 0.0806
_diffrn_reflns_av_unetI/netI 0.1535
_diffrn_reflns_Laue_measured_fraction_full 0.997
_diffrn_reflns_Laue_measured_fraction_max 0.997
_diffrn_reflns_limit_h_max 11
_diffrn_reflns_limit_h_min -11
_diffrn_reflns_limit_k_max 13
_diffrn_reflns_limit_k_min -10
_diffrn_reflns_limit_l_max 19
_diffrn_reflns_limit_l_min -19
_diffrn_reflns_number 11546
_diffrn_reflns_point_group_measured_fraction_full 0.997
_diffrn_reflns_point_group_measured_fraction_max 0.997
_diffrn_reflns_theta_full 25.025
_diffrn_reflns_theta_max 25.025
_diffrn_reflns_theta_min 3.507
_diffrn_source 'fine-focus sealed tube'
_exptl_absorpt_coefficient_mu 0.333
_exptl_absorpt_correction_T_max 0.936
_exptl_absorpt_correction_T_min 0.921
_exptl_absorpt_correction_type multi-scan
_exptl_absorpt_process_details 'SADABS; Bruker, 2008 [1]'
_exptl_crystal_colour purple
_exptl_crystal_density_diffrn 1.414
_exptl_crystal_density_method 'not measured'
_exptl_crystal_description block
_exptl_crystal_F_000 749
_exptl_crystal_size_max 0.250
_exptl_crystal_size_mid 0.230
_exptl_crystal_size_min 0.200
_refine_diff_density_max 0.408
_refine_diff_density_min -0.236
_refine_diff_density_rms 0.053
_refine_ls_extinction_coef .
_refine_ls_extinction_method none
_refine_ls_goodness_of_fit_ref 1.030
_refine_ls_hydrogen_treatment mixed
_refine_ls_matrix_type full
_refine_ls_number_parameters 505
_refine_ls_number_reflns 5939
_refine_ls_number_restraints 0
_refine_ls_restrained_S_all 1.021
_refine_ls_R_factor_all 0.1283
_refine_ls_R_factor_gt 0.0631
_refine_ls_shift/su_max 0.000
_refine_ls_shift/su_mean 0.000
_refine_ls_structure_factor_coef Fsqd
_refine_ls_weighting_details 'w=1/[\s^2^(Fo^2^)+(0.0089P)^2^+0.0168P] where P=(Fo^2^+2Fc^2^)/3'
_refine_ls_weighting_scheme calc
_refine_ls_wR_factor_gt 0.0839
_refine_ls_wR_factor_ref 0.1043
_reflns_Friedel_coverage 0.000
_reflns_Friedel_fraction_full .
_reflns_Friedel_fraction_max .
_reflns_number_gt 3359
_reflns_number_total 5939
_reflns_threshold_expression 'I > 2\s(I)'
_cod_data_source_file suppl_j_ncrs-2020-0572_suppl.cif
_cod_data_source_block 1
_cod_database_code 8104860
_shelx_space_group_comment
; 
The symmetry employed for this shelxl refinement is uniquely defined 
by the following loop, which should always be used as a source of 
symmetry information in preference to the above space-group names. 
They are only intended as comments. 
;
_shelx_estimated_absorpt_t_min 0.921
_shelx_estimated_absorpt_t_max 0.936

loop_
_space_group_symop_operation_xyz
'x, y, z'
'-x, -y, -z'

loop_
_atom_site_label
_atom_site_type_symbol
_atom_site_fract_x
_atom_site_fract_y
_atom_site_fract_z
_atom_site_U_iso_or_equiv
_atom_site_adp_type
_atom_site_occupancy
_atom_site_site_symmetry_order
_atom_site_calc_flag
_atom_site_refinement_flags_posn
_atom_site_refinement_flags_adp
_atom_site_refinement_flags_occupancy
_atom_site_disorder_assembly
_atom_site_disorder_group
Co1 Co 1.000000 1.000000 0.500000 0.0353(2) Uani 1 2 d S . P A 2
O1 O 1.0038(3) 0.8289(2) 0.44874(16) 0.0541(8) Uani 1 1 d D . . A 2
H1A H 1.0705(19) 0.7956(18) 0.466(2) 0.081 Uiso 1 1 d D U . B 2
H1B H 0.9293(18) 0.7712(14) 0.4250(19) 0.081 Uiso 1 1 d D U . C 2
O2 O 1.1532(3) 1.0772(2) 0.42165(13) 0.0459(7) Uani 1 1 d D . . A 2
H2A H 1.158(4) 1.0397(18) 0.3752(8) 0.069 Uiso 1 1 d D U . D 2
H2B H 1.163(4) 1.1499(7) 0.4138(14) 0.069 Uiso 1 1 d D U . E 2
N1 N 0.8093(3) 0.9885(2) 0.41180(16) 0.0358(7) Uani 1 1 d . . . A 2
N2 N 0.6616(3) 0.9836(2) 0.29555(16) 0.0350(7) Uani 1 1 d . . . A 2
N3 N 0.7781(4) 0.2720(3) 0.4883(2) 0.0570(10) Uani 1 1 d . . . F 2
N4 N 0.6408(4) 0.2913(3) 0.3748(2) 0.0481(9) Uani 1 1 d . . . F 2
N5 N 0.3760(4) 0.3408(3) -0.2191(2) 0.0506(9) Uani 1 1 d . . . F 2
N6 N 0.2387(4) 0.3217(3) -0.3417(2) 0.0698(12) Uani 1 1 d . . . F 2
N7 N 0.1667(4) 0.3067(3) 0.3836(2) 0.0612(10) Uani 1 1 d . . . G 2
N8 N 0.1175(3) 0.4093(3) 0.28392(19) 0.0450(8) Uani 1 1 d . . . G 2
C1 C 0.8038(4) 0.9973(3) 0.3322(2) 0.0389(10) Uani 1 1 d . . . A 2
H1 H 0.887689 1.011180 0.304849 0.047 Uiso 1 1 calc R U . A 2
C2 C 0.6624(4) 0.9681(3) 0.4258(2) 0.0450(10) Uani 1 1 d . . . A 2
H2 H 0.630182 0.957500 0.476524 0.054 Uiso 1 1 calc R U . A 2
C3 C 0.5711(4) 0.9656(3) 0.3555(2) 0.0497(11) Uani 1 1 d . . . A 2
H3 H 0.467304 0.954003 0.349193 0.060 Uiso 1 1 calc R U . A 2
C4 C 0.6161(4) 0.9879(3) 0.2102(2) 0.0334(9) Uani 1 1 d . . . A 2
C5 C 0.4714(4) 0.9269(3) 0.1737(2) 0.0441(10) Uani 1 1 d . . . A 2
H5 H 0.404050 0.882063 0.203798 0.053 Uiso 1 1 calc R U . A 2
C6 C 0.4277(4) 0.9330(3) 0.0921(2) 0.0478(11) Uani 1 1 d . . . A 2
H6 H 0.329225 0.893042 0.068277 0.057 Uiso 1 1 calc R U . A 2
C7 C 0.5244(4) 0.9962(3) 0.04438(18) 0.0348(9) Uani 1 1 d . . . A 2
C8 C 0.6685(4) 1.0564(3) 0.0828(2) 0.0564(12) Uani 1 1 d . . . A 2
H8 H 0.736570 1.100478 0.052723 0.068 Uiso 1 1 calc R U . A 2
C9 C 0.7140(4) 1.0527(3) 0.1652(2) 0.0542(12) Uani 1 1 d . . . A 2
H9 H 0.811462 1.094468 0.189772 0.065 Uiso 1 1 calc R U . A 2
C10 C 0.6345(5) 0.2678(4) 0.5039(3) 0.0612(12) Uani 1 1 d . . . F 2
H10 H 0.600940 0.258794 0.554485 0.073 Uiso 1 1 calc R U . F 2
C11 C 0.5491(5) 0.2788(4) 0.4344(3) 0.0590(12) Uani 1 1 d . . . F 2
H11 H 0.447978 0.277956 0.428453 0.071 Uiso 1 1 calc R U . F 2
C12 C 0.7769(4) 0.2861(3) 0.4109(3) 0.0542(11) Uani 1 1 d . . . F 2
H12 H 0.860263 0.292013 0.383447 0.065 Uiso 1 1 calc R U . F 2
C13 C 0.6016(4) 0.3016(3) 0.2902(2) 0.0433(10) Uani 1 1 d . . . F 2
C14 C 0.4634(4) 0.2341(3) 0.2476(3) 0.0550(12) Uani 1 1 d . . . F 2
H14 H 0.395416 0.183114 0.274212 0.066 Uiso 1 1 calc R U . F 2
C15 C 0.4269(4) 0.2425(4) 0.1661(3) 0.0579(12) Uani 1 1 d . . . F 2
H15 H 0.332361 0.198385 0.138623 0.069 Uiso 1 1 calc R U . F 2
C16 C 0.5262(4) 0.3146(3) 0.1234(2) 0.0430(10) Uani 1 1 d . . . F 2
C17 C 0.6656(4) 0.3813(3) 0.1673(2) 0.0539(11) Uani 1 1 d . . . F 2
H17 H 0.735348 0.430710 0.140784 0.065 Uiso 1 1 calc R U . F 2
C18 C 0.7010(4) 0.3745(3) 0.2497(2) 0.0524(11) Uani 1 1 d . . . F 2
H18 H 0.793941 0.420220 0.278205 0.063 Uiso 1 1 calc R U . F 2
C19 C 0.4886(4) 0.3222(3) 0.0343(3) 0.0454(10) Uani 1 1 d . . . F 2
C20 C 0.3460(5) 0.2666(4) -0.0087(3) 0.0613(12) Uani 1 1 d . . . F 2
H20 H 0.272345 0.224095 0.019095 0.074 Uiso 1 1 calc R U . F 2
C21 C 0.3093(4) 0.2721(4) -0.0913(3) 0.0636(13) Uani 1 1 d . . . F 2
H21 H 0.212724 0.232601 -0.118275 0.076 Uiso 1 1 calc R U . F 2
C22 C 0.4141(4) 0.3354(3) -0.1338(2) 0.0461(10) Uani 1 1 d . . . F 2
C23 C 0.5564(4) 0.3932(4) -0.0931(3) 0.0607(12) Uani 1 1 d . . . F 2
H23 H 0.628751 0.438122 -0.120528 0.073 Uiso 1 1 calc R U . F 2
C24 C 0.5901(4) 0.3837(3) -0.0109(3) 0.0581(12) Uani 1 1 d . . . F 2
H24 H 0.687728 0.421311 0.015320 0.070 Uiso 1 1 calc R U . F 2
C25 C 0.2369(5) 0.3047(4) -0.2648(3) 0.0675(14) Uani 1 1 d . . . F 2
H25 H 0.149281 0.271190 -0.243565 0.081 Uiso 1 1 calc R U . F 2
C26 C 0.3871(6) 0.3714(4) -0.3473(3) 0.0792(15) Uani 1 1 d . . . F 2
H26 H 0.424473 0.393081 -0.395106 0.095 Uiso 1 1 calc R U . F 2
C27 C 0.4713(5) 0.3843(4) -0.2733(3) 0.0766(15) Uani 1 1 d . . . F 2
H27 H 0.575213 0.416802 -0.261092 0.092 Uiso 1 1 calc R U . F 2
C28 C 0.1692(5) 0.4196(4) 0.4179(3) 0.0702(14) Uani 1 1 d . . . G 2
H28 H 0.188047 0.447873 0.474074 0.084 Uiso 1 1 calc R U . G 2
C29 C 0.1398(5) 0.4853(4) 0.3572(3) 0.0636(13) Uani 1 1 d . . . G 2
H29 H 0.135770 0.564945 0.363992 0.076 Uiso 1 1 calc R U . G 2
C30 C 0.1349(4) 0.3041(4) 0.3042(3) 0.0558(12) Uani 1 1 d . . . G 2
H30 H 0.125348 0.236641 0.265719 0.067 Uiso 1 1 calc R U . G 2
C31 C 0.0848(4) 0.4368(3) 0.2028(2) 0.0438(10) Uani 1 1 d . . . G 2
C32 C 0.0821(4) 0.5500(3) 0.1893(2) 0.0515(11) Uani 1 1 d . . . G 2
H32 H 0.103378 0.611364 0.233803 0.062 Uiso 1 1 calc R U . G 2
C33 C 0.0486(4) 0.5747(3) 0.1112(2) 0.0512(11) Uani 1 1 d . . . G 2
H33 H 0.046078 0.652578 0.103957 0.061 Uiso 1 1 calc R U . G 2
C34 C 0.0180(4) 0.4864(3) 0.0423(2) 0.0418(10) Uani 1 1 d . . . G 2
C35 C 0.0209(4) 0.3720(3) 0.0576(2) 0.0537(11) Uani 1 1 d . . . G 2
H35 H -0.000031 0.310292 0.013362 0.064 Uiso 1 1 calc R U . G 2
C36 C 0.0534(4) 0.3462(3) 0.1357(3) 0.0562(12) Uani 1 1 d . . . G 2
H36 H 0.054475 0.268310 0.143628 0.067 Uiso 1 1 calc R U . G 2
O3 O 0.0674(4) 0.8692(4) 0.1503(3) 0.1113(15) Uani 1 1 d . U . H 2
O4 O 0.1134(5) 1.0287(4) 0.2370(3) 0.1302(19) Uani 1 1 d . U . H 2
O5A O 0.0664(13) 1.0425(10) 0.1122(7) 0.113(4) Uani 0.5 1 d . U P I 1
N9 N 0.0805(10) 0.9815(12) 0.1664(9) 0.083(3) Uani 0.5 1 d . U P I 1
O1WA O 0.1943(11) 0.8175(8) 0.3102(6) 0.107(3) Uani 0.5 1 d . U P J 1
H1WA H 0.146102 0.839748 0.347110 0.161 Uiso 0.5 1 d R U P J 1
H1WB H 0.150363 0.821427 0.262940 0.161 Uiso 0.5 1 d R U P J 1
O5B O 0.1640(15) 0.8836(13) 0.2780(8) 0.161(6) Uani 0.5 1 d . U P H 2
N9B N 0.1127(11) 0.9224(11) 0.2226(8) 0.086(3) Uani 0.5 1 d . U P H 2
O1WB O 0.0484(14) 1.0747(9) 0.0584(6) 0.118(4) Uani 0.5 1 d . U P K 2
H1WC H 0.003260 1.046526 0.009772 0.177 Uiso 0.5 1 d R U P K 2
H1WD H 0.111260 1.035676 0.071562 0.177 Uiso 0.5 1 d R U P K 2

loop_
_atom_site_aniso_label
_atom_site_aniso_U_11
_atom_site_aniso_U_22
_atom_site_aniso_U_33
_atom_site_aniso_U_23
_atom_site_aniso_U_13
_atom_site_aniso_U_12
Co1 0.0356(4) 0.0444(4) 0.0232(4) 0.0088(3) -0.0037(3) 0.0078(3)
O1 0.0504(19) 0.0502(17) 0.0551(18) -0.0010(14) -0.0154(15) 0.0153(14)
O2 0.0495(16) 0.0521(16) 0.0343(15) 0.0176(12) 0.0041(13) 0.0069(15)
N1 0.0324(18) 0.0432(18) 0.0301(17) 0.0089(14) -0.0051(14) 0.0098(15)
N2 0.0332(18) 0.0483(19) 0.0226(16) 0.0079(14) -0.0014(14) 0.0107(15)
N3 0.043(2) 0.059(2) 0.070(3) 0.012(2) 0.003(2) 0.0164(19)
N4 0.035(2) 0.057(2) 0.054(2) 0.0134(17) 0.0064(17) 0.0120(17)
N5 0.037(2) 0.053(2) 0.054(2) -0.0071(18) -0.0030(19) 0.0093(17)
N6 0.060(3) 0.074(3) 0.063(3) -0.011(2) -0.014(2) 0.014(2)
N7 0.061(2) 0.072(3) 0.056(2) 0.030(2) 0.008(2) 0.018(2)
N8 0.045(2) 0.0367(19) 0.054(2) 0.0114(17) 0.0074(17) 0.0099(16)
C1 0.027(2) 0.055(3) 0.035(2) 0.0127(19) -0.0051(18) 0.0120(19)
C2 0.038(2) 0.069(3) 0.026(2) 0.0108(19) 0.0005(18) 0.012(2)
C3 0.033(2) 0.080(3) 0.037(2) 0.016(2) 0.0015(19) 0.013(2)
C4 0.033(2) 0.041(2) 0.0243(19) 0.0016(17) -0.0025(17) 0.0098(18)
C5 0.029(2) 0.067(3) 0.029(2) 0.0105(19) -0.0004(18) 0.000(2)
C6 0.029(2) 0.073(3) 0.033(2) 0.007(2) -0.0071(19) 0.004(2)
C7 0.034(2) 0.037(2) 0.027(2) 0.0027(18) -0.0057(18) 0.0030(17)
C8 0.039(3) 0.081(3) 0.036(2) 0.023(2) -0.003(2) -0.009(2)
C9 0.032(2) 0.077(3) 0.039(2) 0.020(2) -0.017(2) -0.006(2)
C10 0.057(3) 0.067(3) 0.061(3) 0.008(2) 0.011(3) 0.019(3)
C11 0.035(3) 0.077(3) 0.067(3) 0.013(2) 0.011(2) 0.016(2)
C12 0.038(3) 0.058(3) 0.069(3) 0.007(2) 0.004(2) 0.019(2)
C13 0.029(2) 0.040(2) 0.060(3) 0.004(2) 0.006(2) 0.0077(19)
C14 0.033(2) 0.053(3) 0.075(3) 0.019(2) 0.005(2) 0.001(2)
C15 0.028(2) 0.062(3) 0.077(3) 0.015(2) -0.003(2) 0.002(2)
C16 0.033(2) 0.041(2) 0.052(3) -0.005(2) 0.004(2) 0.0096(19)
C17 0.043(3) 0.051(3) 0.059(3) 0.002(2) 0.006(2) -0.001(2)
C18 0.033(2) 0.057(3) 0.058(3) 0.002(2) 0.002(2) -0.001(2)
C19 0.027(2) 0.043(2) 0.062(3) -0.003(2) 0.001(2) 0.0089(19)
C20 0.042(3) 0.075(3) 0.061(3) 0.004(2) 0.009(2) 0.008(2)
C21 0.025(2) 0.086(3) 0.067(3) -0.006(3) -0.001(2) 0.004(2)
C22 0.038(3) 0.042(2) 0.053(3) -0.003(2) -0.003(2) 0.011(2)
C23 0.039(3) 0.073(3) 0.061(3) 0.008(2) 0.003(2) 0.002(2)
C24 0.037(3) 0.062(3) 0.061(3) 0.001(2) -0.006(2) -0.003(2)
C25 0.049(3) 0.056(3) 0.079(4) -0.007(3) -0.018(3) 0.001(2)
C26 0.071(4) 0.115(4) 0.050(3) -0.008(3) 0.002(3) 0.034(3)
C27 0.047(3) 0.117(4) 0.059(3) -0.005(3) 0.000(3) 0.020(3)
C28 0.080(4) 0.067(3) 0.057(3) 0.009(3) -0.002(3) 0.014(3)
C29 0.078(3) 0.046(3) 0.059(3) 0.002(2) -0.002(3) 0.011(2)
C30 0.057(3) 0.049(3) 0.069(3) 0.018(2) 0.017(2) 0.020(2)
C31 0.031(2) 0.048(3) 0.051(3) 0.018(2) 0.0102(19) 0.0039(19)
C32 0.059(3) 0.040(2) 0.056(3) 0.008(2) 0.006(2) 0.015(2)
C33 0.065(3) 0.035(2) 0.059(3) 0.018(2) 0.011(2) 0.018(2)
C34 0.035(2) 0.038(2) 0.056(3) 0.013(2) 0.012(2) 0.0115(18)
C35 0.065(3) 0.043(3) 0.054(3) 0.009(2) 0.005(2) 0.018(2)
C36 0.070(3) 0.041(3) 0.061(3) 0.018(2) 0.005(2) 0.018(2)
O3 0.082(3) 0.072(3) 0.155(4) -0.029(3) 0.009(3) -0.001(2)
O4 0.142(4) 0.099(4) 0.126(4) -0.031(3) 0.060(3) -0.005(3)
O5A 0.095(7) 0.112(9) 0.125(11) 0.017(7) 0.015(9) 0.017(6)
N9 0.040(5) 0.107(10) 0.097(9) 0.020(9) 0.011(6) 0.011(6)
O1WA 0.077(6) 0.135(8) 0.096(7) -0.007(6) 0.024(5) 0.009(6)
O5B 0.157(11) 0.224(15) 0.140(12) 0.066(9) 0.076(9) 0.084(10)
N9B 0.060(7) 0.084(8) 0.086(8) -0.023(8) 0.015(6) -0.017(6)
O1WB 0.121(8) 0.069(6) 0.144(10) -0.018(6) 0.044(8) -0.006(5)

loop_
_atom_type_symbol
_atom_type_description
_atom_type_scat_dispersion_real
_atom_type_scat_dispersion_imag
_atom_type_scat_source
C C 0.0033 0.0016 'International Tables Vol C Tables 4.2.6.8 and 6.1.1.4'
H H 0.0000 0.0000 'International Tables Vol C Tables 4.2.6.8 and 6.1.1.4'
Co Co 0.3494 0.9721 'International Tables Vol C Tables 4.2.6.8 and 6.1.1.4'
N N 0.0061 0.0033 'International Tables Vol C Tables 4.2.6.8 and 6.1.1.4'
O O 0.0106 0.0060 'International Tables Vol C Tables 4.2.6.8 and 6.1.1.4'

loop_
_geom_angle_atom_site_label_1
_geom_angle_atom_site_label_2
_geom_angle_atom_site_label_3
_geom_angle
_geom_angle_site_symmetry_1
_geom_angle_site_symmetry_3
O1 Co1 O2 89.62(11) . .
O1 Co1 O2 90.38(11) 2_776 .
O1 Co1 N1 89.55(10) . .
O1 Co1 N1 90.45(10) 2_776 .
O2 Co1 N1 92.49(10) . .
O2 Co1 N1 87.51(10) 2_776 .
N1 Co1 N1 180.0 2_776 .
Co1 O1 H1A 122.6(18) . .
Co1 O1 H1B 127.4(17) . .
H1A O1 H1B 105.17(18) . .
Co1 O2 H2A 121.9(19) . .
Co1 O2 H2B 120(2) . .
H2A O2 H2B 105.16(17) . .
C1 N1 C2 104.6(3) . .
C1 N1 Co1 128.7(2) . .
C2 N1 Co1 126.7(2) . .
C1 N2 C3 106.7(3) . .
C1 N2 C4 126.2(3) . .
C3 N2 C4 127.2(3) . .
C12 N3 C10 105.0(3) . .
C12 N4 C11 106.2(3) . .
C12 N4 C13 126.1(4) . .
C11 N4 C13 127.7(3) . .
C25 N5 C27 104.5(4) . .
C25 N5 C22 127.7(4) . .
C27 N5 C22 127.8(3) . .
C25 N6 C26 104.8(4) . .
C30 N7 C28 105.5(3) . .
C30 N8 C29 106.0(3) . .
C30 N8 C31 126.8(4) . .
C29 N8 C31 127.2(4) . .
N1 C1 N2 111.9(3) . .
N1 C1 H1 124.1 . .
N2 C1 H1 124.1 . .
C3 C2 N1 110.5(3) . .
C3 C2 H2 124.7 . .
N1 C2 H2 124.7 . .
C2 C3 N2 106.4(3) . .
C2 C3 H3 126.8 . .
N2 C3 H3 126.8 . .
C9 C4 C5 119.8(3) . .
C9 C4 N2 120.7(3) . .
C5 C4 N2 119.6(3) . .
C6 C5 C4 119.3(3) . .
C6 C5 H5 120.4 . .
C4 C5 H5 120.4 . .
C5 C6 C7 122.5(3) . .
C5 C6 H6 118.7 . .
C7 C6 H6 118.7 . .
C6 C7 C8 116.8(3) . .
C7 C8 C9 121.6(3) . .
C7 C8 H8 119.2 . .
C9 C8 H8 119.2 . .
C4 C9 C8 120.1(3) . .
C4 C9 H9 120.0 . .
C8 C9 H9 120.0 . .
C11 C10 N3 109.8(4) . .
C11 C10 H10 125.1 . .
N3 C10 H10 125.1 . .
C10 C11 N4 106.5(4) . .
C10 C11 H11 126.8 . .
N4 C11 H11 126.8 . .
N3 C12 N4 112.5(4) . .
N3 C12 H12 123.7 . .
N4 C12 H12 123.7 . .
C18 C13 C14 119.2(4) . .
C18 C13 N4 121.0(3) . .
C14 C13 N4 119.8(4) . .
C15 C14 C13 119.8(4) . .
C15 C14 H14 120.1 . .
C13 C14 H14 120.1 . .
C14 C15 C16 122.1(4) . .
C14 C15 H15 118.9 . .
C16 C15 H15 118.9 . .
C15 C16 C17 117.1(4) . .
C15 C16 C19 122.4(3) . .
C17 C16 C19 120.4(4) . .
C18 C17 C16 120.6(4) . .
C18 C17 H17 119.7 . .
C16 C17 H17 119.7 . .
C13 C18 C17 121.1(4) . .
C13 C18 H18 119.5 . .
C17 C18 H18 119.5 . .
C24 C19 C20 115.2(4) . .
C24 C19 C16 123.3(3) . .
C20 C19 C16 121.6(4) . .
C21 C20 C19 122.4(4) . .
C21 C20 H20 118.8 . .
C19 C20 H20 118.8 . .
C22 C21 C20 120.4(4) . .
C22 C21 H21 119.8 . .
C20 C21 H21 119.8 . .
C21 C22 C23 119.1(4) . .
C21 C22 N5 120.3(4) . .
C23 C22 N5 120.7(4) . .
C22 C23 C24 119.0(4) . .
C22 C23 H23 120.5 . .
C24 C23 H23 120.5 . .
C19 C24 C23 124.0(4) . .
C19 C24 H24 118.0 . .
C23 C24 H24 118.0 . .
N6 C25 N5 113.2(4) . .
N6 C25 H25 123.4 . .
N5 C25 H25 123.4 . .
C27 C26 N6 109.9(4) . .
C27 C26 H26 125.1 . .
N6 C26 H26 125.1 . .
C26 C27 N5 107.6(4) . .
C26 C27 H27 126.2 . .
N5 C27 H27 126.2 . .
N7 C28 C29 109.7(4) . .
N7 C28 H28 125.1 . .
C29 C28 H28 125.1 . .
C28 C29 N8 106.0(4) . .
C28 C29 H29 127.0 . .
N8 C29 H29 127.0 . .
N7 C30 N8 112.8(4) . .
N7 C30 H30 123.6 . .
N8 C30 H30 123.6 . .
C32 C31 C36 118.8(4) . .
C32 C31 N8 121.6(4) . .
C36 C31 N8 119.6(4) . .
C31 C32 C33 120.9(4) . .
C31 C32 H32 119.5 . .
C33 C32 H32 119.5 . .
C32 C33 C34 121.9(4) . .
C32 C33 H33 119.1 . .
C34 C33 H33 119.1 . .
C35 C34 C33 116.1(3) . .
C35 C34 C34 122.2(4) . 2_565
C33 C34 C34 121.7(4) . 2_565
C36 C35 C34 122.5(4) . .
C36 C35 H35 118.8 . .
C34 C35 H35 118.8 . .
C35 C36 C31 119.8(4) . .
C35 C36 H36 120.1 . .
C31 C36 H36 120.1 . .
H1WA O1WA H1WB 109.5 . .
O5B N9B O4 115.1(13) . .
O5B N9B O3 126.8(15) . .
O4 N9B O3 117.9(14) . .
H1WC O1WB H1WD 109.5 . .

loop_
_geom_bond_atom_site_label_1
_geom_bond_atom_site_label_2
_geom_bond_distance
_geom_bond_site_symmetry_2
Co1 O1 2.081(2) .
Co1 O1 2.081(2) 2_776
Co1 O2 2.120(2) .
Co1 O2 2.120(2) 2_776
Co1 N1 2.129(3) 2_776
Co1 N1 2.129(3) .
O1 H1A 0.8500(11) .
O1 H1B 0.8498(11) .
O2 H2A 0.8499(10) .
O2 H2B 0.8500(11) .
N1 C1 1.324(4) .
N1 C2 1.372(4) .
N2 C1 1.351(4) .
N2 C3 1.366(4) .
N2 C4 1.434(4) .
N3 C12 1.304(4) .
N3 C10 1.375(5) .
N4 C12 1.353(4) .
N4 C11 1.365(4) .
N4 C13 1.428(4) .
N5 C25 1.359(4) .
N5 C27 1.370(5) .
N5 C22 1.425(4) .
N6 C25 1.305(5) .
N6 C26 1.367(5) .
N7 C30 1.307(4) .
N7 C28 1.362(5) .
N8 C30 1.344(4) .
N8 C29 1.377(4) .
N8 C31 1.428(4) .
C1 H1 0.9300 .
C2 C3 1.351(4) .
C2 H2 0.9300 .
C3 H3 0.9300 .
C4 C9 1.364(4) .
C4 C5 1.380(4) .
C5 C6 1.376(4) .
C5 H5 0.9300 .
C6 C7 1.381(4) .
C6 H6 0.9300 .
C7 C8 1.382(4) .
C7 C7 1.503(6) 2_675
C8 C9 1.386(4) .
C8 H8 0.9300 .
C9 H9 0.9300 .
C10 C11 1.357(5) .
C10 H10 0.9300 .
C11 H11 0.9300 .
C12 H12 0.9300 .
C13 C18 1.367(5) .
C13 C14 1.383(4) .
C14 C15 1.370(5) .
C14 H14 0.9300 .
C15 C16 1.387(5) .
C15 H15 0.9300 .
C16 C17 1.396(4) .
C16 C19 1.489(5) .
C17 C18 1.378(5) .
C17 H17 0.9300 .
C18 H18 0.9300 .
C19 C24 1.371(5) .
C19 C20 1.385(5) .
C20 C21 1.381(5) .
C20 H20 0.9300 .
C21 C22 1.367(5) .
C21 H21 0.9300 .
C22 C23 1.374(5) .
C23 C24 1.380(5) .
C23 H23 0.9300 .
C24 H24 0.9300 .
C25 H25 0.9300 .
C26 C27 1.345(5) .
C26 H26 0.9300 .
C27 H27 0.9300 .
C28 C29 1.368(5) .
C28 H28 0.9300 .
C29 H29 0.9300 .
C30 H30 0.9300 .
C31 C32 1.361(5) .
C31 C36 1.389(5) .
C32 C33 1.371(5) .
C32 H32 0.9300 .
C33 C34 1.395(5) .
C33 H33 0.9300 .
C34 C35 1.385(5) .
C34 C34 1.484(7) 2_565
C35 C36 1.373(5) .
C35 H35 0.9300 .
C36 H36 0.9300 .
O3 N9B 1.253(12) .
O4 N9B 1.228(13) .
O5A N9 1.216(13) .
O1WA H1WA 0.8500 .
O1WA H1WB 0.8500 .
O5B N9B 1.171(14) .
O1WB H1WC 0.8500 .
O1WB H1WD 0.8499 .

loop_
_geom_torsion_atom_site_label_1
_geom_torsion_atom_site_label_2
_geom_torsion_atom_site_label_3
_geom_torsion_atom_site_label_4
_geom_torsion
_geom_torsion_site_symmetry_1
_geom_torsion_site_symmetry_2
_geom_torsion_site_symmetry_3
_geom_torsion_site_symmetry_4
C2 N1 C1 N2 0.0(4) . . . .
Co1 N1 C1 N2 179.2(2) . . . .
C3 N2 C1 N1 0.3(4) . . . .
C4 N2 C1 N1 -179.9(3) . . . .
C1 N1 C2 C3 -0.4(4) . . . .
Co1 N1 C2 C3 -179.5(2) . . . .
N1 C2 C3 N2 0.6(4) . . . .
C1 N2 C3 C2 -0.5(4) . . . .
C4 N2 C3 C2 179.7(3) . . . .
C1 N2 C4 C9 -27.0(5) . . . .
C3 N2 C4 C9 152.7(4) . . . .
C1 N2 C4 C5 153.7(3) . . . .
C3 N2 C4 C5 -26.6(5) . . . .
C9 C4 C5 C6 -0.4(6) . . . .
N2 C4 C5 C6 178.9(3) . . . .
C4 C5 C6 C7 1.4(6) . . . .
C5 C6 C7 C8 -1.4(6) . . . .
C5 C6 C7 C7 -179.3(4) . . . 2_675
C6 C7 C8 C9 0.5(6) . . . .
C7 C7 C8 C9 178.5(4) 2_675 . . .
C5 C4 C9 C8 -0.5(6) . . . .
N2 C4 C9 C8 -179.8(3) . . . .
C7 C8 C9 C4 0.5(6) . . . .
C12 N3 C10 C11 0.4(5) . . . .
N3 C10 C11 N4 -0.6(5) . . . .
C12 N4 C11 C10 0.6(4) . . . .
C13 N4 C11 C10 177.7(3) . . . .
C10 N3 C12 N4 -0.1(5) . . . .
C11 N4 C12 N3 -0.3(4) . . . .
C13 N4 C12 N3 -177.5(3) . . . .
C12 N4 C13 C18 -39.6(6) . . . .
C11 N4 C13 C18 143.8(4) . . . .
C12 N4 C13 C14 138.1(4) . . . .
C11 N4 C13 C14 -38.4(6) . . . .
C18 C13 C14 C15 -1.1(6) . . . .
N4 C13 C14 C15 -178.9(4) . . . .
C13 C14 C15 C16 1.9(6) . . . .
C14 C15 C16 C17 -1.3(6) . . . .
C14 C15 C16 C19 178.7(4) . . . .
C15 C16 C17 C18 0.0(6) . . . .
C19 C16 C17 C18 -180.0(3) . . . .
C14 C13 C18 C17 -0.2(6) . . . .
N4 C13 C18 C17 177.6(3) . . . .
C16 C17 C18 C13 0.7(6) . . . .
C15 C16 C19 C24 -173.5(4) . . . .
C17 C16 C19 C24 6.4(6) . . . .
C15 C16 C19 C20 6.5(6) . . . .
C17 C16 C19 C20 -173.5(4) . . . .
C24 C19 C20 C21 0.5(6) . . . .
C16 C19 C20 C21 -179.6(4) . . . .
C19 C20 C21 C22 -1.0(7) . . . .
C20 C21 C22 C23 0.0(6) . . . .
C20 C21 C22 N5 180.0(3) . . . .
C25 N5 C22 C21 10.8(6) . . . .
C27 N5 C22 C21 -169.7(4) . . . .
C25 N5 C22 C23 -169.3(4) . . . .
C27 N5 C22 C23 10.3(6) . . . .
C21 C22 C23 C24 1.4(6) . . . .
N5 C22 C23 C24 -178.6(3) . . . .
C20 C19 C24 C23 1.0(6) . . . .
C16 C19 C24 C23 -178.9(4) . . . .
C22 C23 C24 C19 -1.9(7) . . . .
C26 N6 C25 N5 0.3(5) . . . .
C27 N5 C25 N6 0.2(5) . . . .
C22 N5 C25 N6 179.9(3) . . . .
C25 N6 C26 C27 -0.6(5) . . . .
N6 C26 C27 N5 0.8(6) . . . .
C25 N5 C27 C26 -0.6(5) . . . .
C22 N5 C27 C26 179.7(4) . . . .
C30 N7 C28 C29 -0.7(5) . . . .
N7 C28 C29 N8 0.6(5) . . . .
C30 N8 C29 C28 -0.2(5) . . . .
C31 N8 C29 C28 -179.3(4) . . . .
C28 N7 C30 N8 0.5(5) . . . .
C29 N8 C30 N7 -0.2(5) . . . .
C31 N8 C30 N7 178.9(3) . . . .
C30 N8 C31 C32 -174.4(4) . . . .
C29 N8 C31 C32 4.5(6) . . . .
C30 N8 C31 C36 6.3(6) . . . .
C29 N8 C31 C36 -174.8(4) . . . .
C36 C31 C32 C33 0.3(6) . . . .
N8 C31 C32 C33 -179.1(4) . . . .
C31 C32 C33 C34 -0.9(6) . . . .
C32 C33 C34 C35 1.2(6) . . . .
C32 C33 C34 C34 -179.9(4) . . . 2_565
C33 C34 C35 C36 -0.7(6) . . . .
C34 C34 C35 C36 -179.7(4) 2_565 . . .
C34 C35 C36 C31 0.1(6) . . . .
C32 C31 C36 C35 0.2(6) . . . .
N8 C31 C36 C35 179.5(3) . . . .
